data_4030968
loop_
_publ_author_name
'Yin, Haijing'
'Zhang, Buchang'
'Yu, Haizhu'
'Zhu, Lin'
'Feng, Yan'
'Zhu, Manzhou'
'Guo, Qingxiang'
'Meng, Xiangming'

_publ_section_title
;
 Two-photon fluorescent probes for biological mg(2+) detection based on
 7-substituted coumarin.
;
_journal_issue 9
_journal_name_full 'The Journal of organic chemistry'
_journal_page_first 4306
_journal_page_last 4312
_journal_paper_doi 10.1021/jo502775t
_journal_volume 80
_journal_year 2015
_chemical_formula_sum 'C22 H19 N O4'
_chemical_formula_weight 361.38
_chemical_name_systematic
;
 ?
;
_space_group_IT_number 15
_symmetry_cell_setting monoclinic
_symmetry_space_group_name_Hall '-I 2ya'
_symmetry_space_group_name_H-M 'I 1 2/a 1'
_atom_sites_solution_hydrogens geom
_atom_sites_solution_primary direct
_atom_sites_solution_secondary difmap
_audit_creation_method SHELXL-97
_cell_angle_alpha 90.00
_cell_angle_beta 95.483(6)
_cell_angle_gamma 90.00
_cell_formula_units_Z 8
_cell_length_a 22.0146(15)
_cell_length_b 6.9363(3)
_cell_length_c 24.0365(15)
_cell_measurement_temperature 298(2)
_cell_volume 3653.6(4)
_computing_structure_refinement 'SHELXL-97 (Sheldrick, 1997)'
_computing_structure_solution 'SHELXS-97 (Sheldrick, 1990)'
_diffrn_ambient_temperature 298(2)
_diffrn_measured_fraction_theta_full 0.998
_diffrn_measured_fraction_theta_max 0.998
_diffrn_radiation_monochromator graphite
_diffrn_radiation_source 'fine-focus sealed tube'
_diffrn_radiation_type MoK\a
_diffrn_radiation_wavelength 0.71073
_diffrn_reflns_av_R_equivalents 0.0360
_diffrn_reflns_av_sigmaI/netI 0.0393
_diffrn_reflns_limit_h_max 24
_diffrn_reflns_limit_h_min -26
_diffrn_reflns_limit_k_max 8
_diffrn_reflns_limit_k_min -8
_diffrn_reflns_limit_l_max 23
_diffrn_reflns_limit_l_min -28
_diffrn_reflns_number 8386
_diffrn_reflns_theta_full 25.00
_diffrn_reflns_theta_max 25.00
_diffrn_reflns_theta_min 3.08
_exptl_absorpt_coefficient_mu 0.091
_exptl_absorpt_correction_T_max 0.9803
_exptl_absorpt_correction_T_min 0.9768
_exptl_absorpt_correction_type none
_exptl_crystal_colour orange
_exptl_crystal_density_diffrn 1.314
_exptl_crystal_density_method 'not measured'
_exptl_crystal_description rod
_exptl_crystal_F_000 1520
_exptl_crystal_size_max 0.26
_exptl_crystal_size_mid 0.23
_exptl_crystal_size_min 0.22
_refine_diff_density_max 0.401
_refine_diff_density_min -0.251
_refine_diff_density_rms 0.040
_refine_ls_extinction_method none
_refine_ls_goodness_of_fit_ref 1.029
_refine_ls_hydrogen_treatment mixed
_refine_ls_matrix_type full
_refine_ls_number_parameters 244
_refine_ls_number_reflns 3216
_refine_ls_number_restraints 0
_refine_ls_restrained_S_all 1.029
_refine_ls_R_factor_all 0.0824
_refine_ls_R_factor_gt 0.0499
_refine_ls_shift/su_max 0.000
_refine_ls_shift/su_mean 0.000
_refine_ls_structure_factor_coef Fsqd
_refine_ls_weighting_details 'calc w=1/[\s^2^(Fo^2^)+(0.0586P)^2^+1.3685P] where P=(Fo^2^+2Fc^2^)/3'
_refine_ls_weighting_scheme calc
_refine_ls_wR_factor_gt 0.1161
_refine_ls_wR_factor_ref 0.1368
_reflns_number_gt 2148
_reflns_number_total 3216
_reflns_threshold_expression >2sigma(I)
_cod_data_source_file jo502775t_si_002.cif
_cod_data_source_block yhj-2
_cod_depositor_comments 'Adding full bibliography for 4030968--4030970.cif.'
_cod_original_sg_symbol_H-M I2/a
_cod_database_code 4030968

loop_
_symmetry_equiv_pos_as_xyz
'x, y, z'
'-x+1/2, y, -z'
'x+1/2, y+1/2, z+1/2'
'-x+1, y+1/2, -z+1/2'
'-x, -y, -z'
'x-1/2, -y, z'
'-x+1/2, -y+1/2, -z+1/2'
'x, -y+1/2, z+1/2'

loop_
_atom_site_label
_atom_site_type_symbol
_atom_site_fract_x
_atom_site_fract_y
_atom_site_fract_z
_atom_site_U_iso_or_equiv
_atom_site_adp_type
_atom_site_occupancy
_atom_site_symmetry_multiplicity
_atom_site_calc_flag
_atom_site_refinement_flags
O1 O 0.26609(7) 1.63979(19) 0.68164(7) 0.0508(4) Uani 1 1 d .
O4 O 0.18690(9) 1.2282(2) 0.53539(7) 0.0675(6) Uani 1 1 d .
O2 O 0.21212(9) 1.7714(2) 0.61027(8) 0.0708(6) Uani 1 1 d .
N1 N 0.53979(9) 0.2294(3) 0.89682(8) 0.0533(5) Uani 1 1 d .
C1 C 0.35717(10) 1.1854(3) 0.76418(9) 0.0410(5) Uani 1 1 d .
C006 C 0.28909(10) 1.3012(3) 0.68637(9) 0.0383(5) Uani 1 1 d .
C007 C 0.51352(10) 0.3997(3) 0.87895(9) 0.0412(5) Uani 1 1 d .
C008 C 0.39134(10) 1.0321(3) 0.79294(9) 0.0439(6) Uani 1 1 d .
C009 C 0.29516(10) 1.4857(3) 0.70850(9) 0.0404(5) Uani 1 1 d .
C010 C 0.36079(11) 1.3729(3) 0.78536(10) 0.0464(6) Uani 1 1 d .
H010 H 0.3847 1.3971 0.8187 0.056 Uiso 1 1 calc R
O3 O 0.14644(12) 1.5173(3) 0.53588(10) 0.1105(9) Uani 1 1 d .
C012 C 0.44357(11) 0.6641(3) 0.89065(9) 0.0465(6) Uani 1 1 d .
H012 H 0.4162 0.7246 0.9121 0.056 Uiso 1 1 calc R
C013 C 0.25019(10) 1.2774(3) 0.63558(9) 0.0435(6) Uani 1 1 d .
H013 H 0.2440 1.1544 0.6208 0.052 Uiso 1 1 calc R
C014 C 0.47223(11) 0.4976(3) 0.91007(9) 0.0477(6) Uani 1 1 d .
H014 H 0.4641 0.4486 0.9446 0.057 Uiso 1 1 calc R
C015 C 0.32069(10) 1.1515(3) 0.71492(9) 0.0416(5) Uani 1 1 d .
H015 H 0.3173 1.0269 0.7007 0.050 Uiso 1 1 calc R
C016 C 0.32991(10) 1.5222(3) 0.75811(10) 0.0481(6) Uani 1 1 d .
H016 H 0.3324 1.6461 0.7729 0.058 Uiso 1 1 calc R
C017 C 0.45484(10) 0.7437(3) 0.83958(9) 0.0422(5) Uani 1 1 d .
C018 C 0.52640(11) 0.4864(3) 0.82865(9) 0.0468(6) Uani 1 1 d .
H018 H 0.5550 0.4299 0.8077 0.056 Uiso 1 1 calc R
C019 C 0.49769(11) 0.6526(3) 0.80980(10) 0.0482(6) Uani 1 1 d .
H019 H 0.5071 0.7059 0.7762 0.058 Uiso 1 1 calc R
C020 C 0.42088(11) 0.9061(3) 0.81599(9) 0.0443(6) Uani 1 1 d .
C021 C 0.15004(13) 1.1816(4) 0.48376(11) 0.0658(7) Uani 1 1 d .
H02A H 0.1597 1.2681 0.4541 0.079 Uiso 1 1 calc R
H02B H 0.1070 1.1949 0.4887 0.079 Uiso 1 1 calc R
C022 C 0.18163(12) 1.4017(4) 0.55619(11) 0.0560(7) Uani 1 1 d .
C023 C 0.22230(10) 1.4280(3) 0.60866(9) 0.0445(6) Uani 1 1 d .
C024 C 0.23109(11) 1.6236(3) 0.63062(10) 0.0481(6) Uani 1 1 d .
C025 C 0.52142(14) 0.1333(4) 0.94586(11) 0.0689(8) Uani 1 1 d .
H02C H 0.5445 0.0167 0.9522 0.103 Uiso 1 1 calc R
H02D H 0.4787 0.1029 0.9402 0.103 Uiso 1 1 calc R
H02E H 0.5288 0.2166 0.9777 0.103 Uiso 1 1 calc R
C026 C 0.16394(15) 0.9808(4) 0.46924(13) 0.0853(10) Uani 1 1 d .
H02F H 0.1401 0.9455 0.4352 0.128 Uiso 1 1 calc R
H02G H 0.1542 0.8966 0.4988 0.128 Uiso 1 1 calc R
H02H H 0.2065 0.9696 0.4642 0.128 Uiso 1 1 calc R
C027 C 0.57966(14) 0.1264(3) 0.86295(12) 0.0693(8) Uani 1 1 d .
H02I H 0.5939 0.0109 0.8820 0.104 Uiso 1 1 calc R
H02J H 0.6139 0.2064 0.8565 0.104 Uiso 1 1 calc R
H02K H 0.5577 0.0932 0.8278 0.104 Uiso 1 1 calc R

loop_
_atom_site_aniso_label
_atom_site_aniso_U_11
_atom_site_aniso_U_22
_atom_site_aniso_U_33
_atom_site_aniso_U_23
_atom_site_aniso_U_13
_atom_site_aniso_U_12
O1 0.0531(11) 0.0361(8) 0.0610(11) 0.0017(7) -0.0053(8) 0.0063(7)
O4 0.0752(14) 0.0663(11) 0.0555(11) -0.0077(9) -0.0218(10) 0.0149(10)
O2 0.0832(15) 0.0477(10) 0.0788(13) 0.0151(9) -0.0067(11) 0.0160(9)
N1 0.0497(13) 0.0535(11) 0.0574(13) 0.0126(10) 0.0085(10) 0.0144(10)
C1 0.0372(13) 0.0408(11) 0.0450(13) 0.0055(10) 0.0037(11) 0.0009(10)
C006 0.0367(13) 0.0376(11) 0.0409(13) 0.0012(10) 0.0047(10) 0.0024(10)
C007 0.0359(13) 0.0447(12) 0.0415(13) 0.0031(10) -0.0045(10) 0.0024(10)
C008 0.0422(14) 0.0429(12) 0.0462(13) 0.0011(11) 0.0013(11) -0.0025(11)
C009 0.0351(13) 0.0355(11) 0.0510(14) 0.0061(10) 0.0060(10) 0.0045(10)
C010 0.0409(14) 0.0446(12) 0.0518(14) -0.0025(11) -0.0046(11) -0.0033(11)
O3 0.129(2) 0.0882(14) 0.1018(18) -0.0124(13) -0.0559(15) 0.0495(15)
C012 0.0453(14) 0.0511(13) 0.0431(14) -0.0033(11) 0.0043(11) 0.0103(11)
C013 0.0441(14) 0.0412(11) 0.0451(13) -0.0007(10) 0.0046(11) 0.0051(10)
C014 0.0520(15) 0.0543(13) 0.0371(13) 0.0060(10) 0.0053(11) 0.0060(12)
C015 0.0442(14) 0.0348(11) 0.0457(13) -0.0011(10) 0.0034(11) 0.0029(10)
C016 0.0447(15) 0.0373(11) 0.0608(16) -0.0061(11) -0.0026(12) -0.0029(11)
C017 0.0409(14) 0.0396(11) 0.0443(13) 0.0000(10) -0.0043(11) -0.0012(10)
C018 0.0429(14) 0.0525(13) 0.0458(14) 0.0021(11) 0.0086(11) 0.0074(11)
C019 0.0477(15) 0.0534(13) 0.0435(14) 0.0085(11) 0.0044(11) -0.0009(12)
C020 0.0436(14) 0.0416(12) 0.0463(14) -0.0005(11) -0.0034(11) -0.0019(11)
C021 0.0564(17) 0.0877(19) 0.0499(16) -0.0012(14) -0.0125(13) 0.0039(15)
C022 0.0586(17) 0.0534(14) 0.0543(16) 0.0057(12) -0.0027(13) 0.0145(13)
C023 0.0420(14) 0.0497(13) 0.0417(13) 0.0042(10) 0.0039(11) 0.0079(11)
C024 0.0444(15) 0.0458(13) 0.0541(15) 0.0078(11) 0.0048(12) 0.0069(11)
C025 0.074(2) 0.0634(16) 0.0686(19) 0.0222(14) 0.0046(15) 0.0126(14)
C026 0.089(3) 0.0809(19) 0.080(2) -0.0140(16) -0.0213(18) -0.0109(18)
C027 0.072(2) 0.0564(15) 0.080(2) 0.0016(14) 0.0078(16) 0.0185(14)

loop_
_atom_type_symbol
_atom_type_description
_atom_type_scat_dispersion_real
_atom_type_scat_dispersion_imag
_atom_type_scat_source
C C 0.0033 0.0016 'International Tables Vol C Tables 4.2.6.8 and 6.1.1.4'
H H 0.0000 0.0000 'International Tables Vol C Tables 4.2.6.8 and 6.1.1.4'
N N 0.0061 0.0033 'International Tables Vol C Tables 4.2.6.8 and 6.1.1.4'
O O 0.0106 0.0060 'International Tables Vol C Tables 4.2.6.8 and 6.1.1.4'

loop_
_geom_angle_atom_site_label_1
_geom_angle_atom_site_label_2
_geom_angle_atom_site_label_3
_geom_angle
C009 O1 C024 123.09(17)
C022 O4 C021 117.8(2)
C007 N1 C027 120.9(2)
C007 N1 C025 120.8(2)
C027 N1 C025 117.69(19)
C015 C1 C010 118.52(19)
C015 C1 C008 121.23(19)
C010 C1 C008 120.2(2)
C009 C006 C015 118.2(2)
C009 C006 C013 117.43(19)
C015 C006 C013 124.34(19)
N1 C007 C018 121.8(2)
N1 C007 C014 121.7(2)
C018 C007 C014 116.46(19)
C020 C008 C1 178.3(3)
O1 C009 C016 117.32(18)
O1 C009 C006 120.9(2)
C016 C009 C006 121.77(19)
C016 C010 C1 121.4(2)
C016 C010 H010 119.3
C1 C010 H010 119.3
C014 C012 C017 121.2(2)
C014 C012 H012 119.4
C017 C012 H012 119.4
C023 C013 C006 121.9(2)
C023 C013 H013 119.0
C006 C013 H013 119.0
C012 C014 C007 121.6(2)
C012 C014 H014 119.2
C007 C014 H014 119.2
C1 C015 C006 121.07(19)
C1 C015 H015 119.5
C006 C015 H015 119.5
C010 C016 C009 118.96(19)
C010 C016 H016 120.5
C009 C016 H016 120.5
C019 C017 C012 117.53(19)
C019 C017 C020 120.4(2)
C012 C017 C020 121.9(2)
C019 C018 C007 121.4(2)
C019 C018 H018 119.3
C007 C018 H018 119.3
C018 C019 C017 121.7(2)
C018 C019 H019 119.1
C017 C019 H019 119.1
C008 C020 C017 174.9(2)
O4 C021 C026 107.5(2)
O4 C021 H02A 110.2
C026 C021 H02A 110.2
O4 C021 H02B 110.2
C026 C021 H02B 110.2
H02A C021 H02B 108.5
O3 C022 O4 122.7(2)
O3 C022 C023 125.6(2)
O4 C022 C023 111.6(2)
C013 C023 C024 120.6(2)
C013 C023 C022 121.5(2)
C024 C023 C022 117.94(19)
O2 C024 O1 115.8(2)
O2 C024 C023 128.3(2)
O1 C024 C023 115.89(18)
N1 C025 H02C 109.5
N1 C025 H02D 109.5
H02C C025 H02D 109.5
N1 C025 H02E 109.5
H02C C025 H02E 109.5
H02D C025 H02E 109.5
C021 C026 H02F 109.5
C021 C026 H02G 109.5
H02F C026 H02G 109.5
C021 C026 H02H 109.5
H02F C026 H02H 109.5
H02G C026 H02H 109.5
N1 C027 H02I 109.5
N1 C027 H02J 109.5
H02I C027 H02J 109.5
N1 C027 H02K 109.5
H02I C027 H02K 109.5
H02J C027 H02K 109.5

loop_
_geom_bond_atom_site_label_1
_geom_bond_atom_site_label_2
_geom_bond_distance
O1 C009 1.375(2)
O1 C024 1.389(3)
O4 C022 1.313(3)
O4 C021 1.453(3)
O2 C024 1.194(2)
N1 C007 1.366(3)
N1 C027 1.442(3)
N1 C025 1.445(3)
C1 C015 1.386(3)
C1 C010 1.396(3)
C1 C008 1.441(3)
C006 C009 1.388(3)
C006 C015 1.393(3)
C006 C013 1.432(3)
C007 C018 1.403(3)
C007 C014 1.406(3)
C008 C020 1.193(3)
C009 C016 1.377(3)
C010 C016 1.370(3)
C010 H010 0.9300
O3 C022 1.187(3)
C012 C014 1.376(3)
C012 C017 1.390(3)
C012 H012 0.9300
C013 C023 1.346(3)
C013 H013 0.9300
C014 H014 0.9300
C015 H015 0.9300
C016 H016 0.9300
C017 C019 1.389(3)
C017 C020 1.439(3)
C018 C019 1.371(3)
C018 H018 0.9300
C019 H019 0.9300
C021 C026 1.475(4)
C021 H02A 0.9700
C021 H02B 0.9700
C022 C023 1.487(3)
C023 C024 1.462(3)
C025 H02C 0.9600
C025 H02D 0.9600
C025 H02E 0.9600
C026 H02F 0.9600
C026 H02G 0.9600
C026 H02H 0.9600
C027 H02I 0.9600
C027 H02J 0.9600
C027 H02K 0.9600

loop_
_geom_torsion_atom_site_label_1
_geom_torsion_atom_site_label_2
_geom_torsion_atom_site_label_3
_geom_torsion_atom_site_label_4
_geom_torsion
C027 N1 C007 C018 -3.3(3)
C025 N1 C007 C018 -173.9(2)
C027 N1 C007 C014 176.8(2)
C025 N1 C007 C014 6.2(3)
C015 C1 C008 C020 90(9)
C010 C1 C008 C020 -89(9)
C024 O1 C009 C016 178.2(2)
C024 O1 C009 C006 -2.3(3)
C015 C006 C009 O1 178.67(19)
C013 C006 C009 O1 -1.7(3)
C015 C006 C009 C016 -1.8(3)
C013 C006 C009 C016 177.8(2)
C015 C1 C010 C016 -0.9(3)
C008 C1 C010 C016 178.4(2)
C009 C006 C013 C023 2.7(3)
C015 C006 C013 C023 -177.7(2)
C017 C012 C014 C007 -0.7(4)
N1 C007 C014 C012 -176.8(2)
C018 C007 C014 C012 3.4(3)
C010 C1 C015 C006 1.2(3)
C008 C1 C015 C006 -178.1(2)
C009 C006 C015 C1 0.1(3)
C013 C006 C015 C1 -179.5(2)
C1 C010 C016 C009 -0.7(3)
O1 C009 C016 C010 -178.4(2)
C006 C009 C016 C010 2.1(3)
C014 C012 C017 C019 -2.2(3)
C014 C012 C017 C020 173.6(2)
N1 C007 C018 C019 177.0(2)
C014 C007 C018 C019 -3.2(3)
C007 C018 C019 C017 0.3(4)
C012 C017 C019 C018 2.4(3)
C020 C017 C019 C018 -173.5(2)
C1 C008 C020 C017 -83(9)
C019 C017 C020 C008 55(3)
C012 C017 C020 C008 -121(3)
C022 O4 C021 C026 -179.9(2)
C021 O4 C022 O3 3.3(4)
C021 O4 C022 C023 -179.7(2)
C006 C013 C023 C024 0.2(3)
C006 C013 C023 C022 -179.5(2)
O3 C022 C023 C013 164.4(3)
O4 C022 C023 C013 -12.6(3)
O3 C022 C023 C024 -15.3(4)
O4 C022 C023 C024 167.7(2)
C009 O1 C024 O2 -174.9(2)
C009 O1 C024 C023 5.0(3)
C013 C023 C024 O2 175.9(2)
C022 C023 C024 O2 -4.3(4)
C013 C023 C024 O1 -3.9(3)
C022 C023 C024 O1 175.8(2)
